data_4103679
loop_
_publ_author_name
'Rui Cao'
'Peter M\"uller'
'Stephen J. Lippard'

_publ_section_title
;
 Tripodal Tris-tacn and Tris-dpa Platforms for Assembling
 Phosphate-Templated Trimetallic Centers
;
_journal_name_full 'Journal of the American Chemical Society'
_journal_page_first 17366
_journal_page_last 17369
_journal_paper_doi 10.1021/ja108212v
_journal_volume 132
_journal_year 2010
_chemical_formula_sum 'C42 H66 As Cl3 Cu3 F6 N10 O5.75 P'
_chemical_formula_weight 1319.91
_chemical_name_systematic
; 
 ? 
;
_space_group_IT_number 148
_symmetry_cell_setting trigonal
_symmetry_space_group_name_Hall '-R 3'
_symmetry_space_group_name_H-M 'R -3 :H'
_atom_sites_solution_hydrogens geom
_atom_sites_solution_primary direct
_atom_sites_solution_secondary difmap
_audit_creation_method SHELXL-97
_cell_angle_alpha 90.00
_cell_angle_beta 90.00
_cell_angle_gamma 120.00
_cell_formula_units_Z 6
_cell_length_a 15.256(3)
_cell_length_b 15.256(3)
_cell_length_c 40.393(16)
_cell_measurement_reflns_used 1269
_cell_measurement_temperature 100(2)
_cell_measurement_theta_max 23.16
_cell_measurement_theta_min 2.54
_cell_volume 8142(4)
_computing_cell_refinement 'Bruker SMART'
_computing_data_collection 'Bruker SMART'
_computing_data_reduction 'Bruker SAINT'
_computing_molecular_graphics 'Bruker SHELXTL'
_computing_publication_material 'Bruker SHELXTL'
_computing_structure_refinement 'SHELXL-97 (Sheldrick, 1997)'
_computing_structure_solution 'SHELXS-97 (Sheldrick, 1990)'
_diffrn_ambient_temperature 100(2)
_diffrn_measured_fraction_theta_full 0.994
_diffrn_measured_fraction_theta_max 0.994
_diffrn_measurement_device_type 'CCD area detector'
_diffrn_measurement_method 'phi and omega scans'
_diffrn_radiation_monochromator graphite
_diffrn_radiation_source 'fine-focus sealed tube'
_diffrn_radiation_type MoK\a
_diffrn_radiation_wavelength 0.71073
_diffrn_reflns_av_R_equivalents 0.1950
_diffrn_reflns_av_sigmaI/netI 0.0899
_diffrn_reflns_limit_h_max 16
_diffrn_reflns_limit_h_min -16
_diffrn_reflns_limit_k_max 16
_diffrn_reflns_limit_k_min -16
_diffrn_reflns_limit_l_max 44
_diffrn_reflns_limit_l_min -44
_diffrn_reflns_number 35984
_diffrn_reflns_theta_full 23.37
_diffrn_reflns_theta_max 23.37
_diffrn_reflns_theta_min 1.51
_exptl_absorpt_coefficient_mu 2.021
_exptl_absorpt_correction_T_max 0.9607
_exptl_absorpt_correction_T_min 0.9419
_exptl_absorpt_correction_type multi-scan
_exptl_absorpt_process_details SADABS
_exptl_crystal_colour blue
_exptl_crystal_density_diffrn 1.615
_exptl_crystal_density_method 'not measured'
_exptl_crystal_description cube
_exptl_crystal_F_000 4044
_exptl_crystal_size_max 0.03
_exptl_crystal_size_mid 0.02
_exptl_crystal_size_min 0.02
_refine_diff_density_max 0.663
_refine_diff_density_min -2.588
_refine_diff_density_rms 0.162
_refine_ls_extinction_method none
_refine_ls_goodness_of_fit_ref 1.045
_refine_ls_hydrogen_treatment constr
_refine_ls_matrix_type full
_refine_ls_number_parameters 230
_refine_ls_number_reflns 2620
_refine_ls_number_restraints 0
_refine_ls_restrained_S_all 1.045
_refine_ls_R_factor_all 0.1335
_refine_ls_R_factor_gt 0.0855
_refine_ls_shift/su_max 0.000
_refine_ls_shift/su_mean 0.000
_refine_ls_structure_factor_coef Fsqd
_refine_ls_weighting_details 'calc w=1/[\s^2^(Fo^2^)+(0.1851P)^2^+88.6933P] where P=(Fo^2^+2Fc^2^)/3'
_refine_ls_weighting_scheme calc
_refine_ls_wR_factor_gt 0.2481
_refine_ls_wR_factor_ref 0.2851
_reflns_number_gt 1730
_reflns_number_total 2620
_reflns_threshold_expression >2sigma(I)
_cod_data_source_file ja108212v_si_008.cif
_cod_data_source_block 2
_cod_original_sg_symbol_H-M 'R -3'
_cod_database_code 4103679

loop_
_symmetry_equiv_pos_as_xyz
'x, y, z'
'-y, x-y, z'
'-x+y, -x, z'
'x+2/3, y+1/3, z+1/3'
'-y+2/3, x-y+1/3, z+1/3'
'-x+y+2/3, -x+1/3, z+1/3'
'x+1/3, y+2/3, z+2/3'
'-y+1/3, x-y+2/3, z+2/3'
'-x+y+1/3, -x+2/3, z+2/3'
'-x, -y, -z'
'y, -x+y, -z'
'x-y, x, -z'
'-x+2/3, -y+1/3, -z+1/3'
'y+2/3, -x+y+1/3, -z+1/3'
'x-y+2/3, x+1/3, -z+1/3'
'-x+1/3, -y+2/3, -z+2/3'
'y+1/3, -x+y+2/3, -z+2/3'
'x-y+1/3, x+2/3, -z+2/3'

loop_
_atom_site_label
_atom_site_type_symbol
_atom_site_fract_x
_atom_site_fract_y
_atom_site_fract_z
_atom_site_U_iso_or_equiv
_atom_site_adp_type
_atom_site_occupancy
_atom_site_symmetry_multiplicity
_atom_site_calc_flag
_atom_site_refinement_flags
As1 As 0.6667 0.3333 0.11357(9) 0.0681(10) Uani 1 3 d S
C1 C 0.6372(10) 0.4055(9) -0.0642(3) 0.036(3) Uani 1 1 d .
H1A H 0.5642 0.3782 -0.0600 0.043 Uiso 1 1 calc R
H1B H 0.6483 0.4146 -0.0884 0.043 Uiso 1 1 calc R
C2 C 0.6978(10) 0.5079(10) -0.0471(3) 0.033(3) Uani 1 1 d .
C3 C 0.7236(10) 0.5165(10) -0.0137(3) 0.039(3) Uani 1 1 d .
H3 H 0.7058 0.4562 -0.0018 0.046 Uiso 1 1 calc R
C4 C 0.7722(9) 0.6053(8) 0.0028(3) 0.024(3) Uani 1 1 d .
C5 C 0.7974(9) 0.6941(9) -0.0152(3) 0.030(3) Uani 1 1 d .
H5 H 0.8314 0.7582 -0.0046 0.037 Uiso 1 1 calc R
C6 C 0.7722(9) 0.6870(10) -0.0481(3) 0.036(3) Uani 1 1 d .
H6 H 0.7865 0.7468 -0.0597 0.043 Uiso 1 1 calc R
C7 C 0.7274(9) 0.5969(9) -0.0645(3) 0.034(3) Uani 1 1 d .
H7 H 0.7164 0.5949 -0.0877 0.041 Uiso 1 1 calc R
C8 C 0.7952(9) 0.6098(10) 0.0396(3) 0.031(3) Uani 1 1 d .
H8A H 0.8074 0.5536 0.0451 0.037 Uiso 1 1 calc R
H8B H 0.8584 0.6740 0.0443 0.037 Uiso 1 1 calc R
C9 C 0.7112(8) 0.6990(8) 0.0638(3) 0.025(3) Uani 1 1 d .
H9A H 0.6403 0.6848 0.0638 0.031 Uiso 1 1 calc R
H9B H 0.7460 0.7416 0.0443 0.031 Uiso 1 1 calc R
C10 C 0.7631(9) 0.7544(8) 0.0948(3) 0.026(3) Uani 1 1 d .
H10A H 0.8367 0.7804 0.0928 0.032 Uiso 1 1 calc R
H10B H 0.7527 0.8131 0.0978 0.032 Uiso 1 1 calc R
C11 C 0.6179(9) 0.6620(9) 0.1329(3) 0.033(3) Uani 1 1 d .
H11A H 0.5882 0.6816 0.1146 0.040 Uiso 1 1 calc R
H11B H 0.6198 0.7005 0.1529 0.040 Uiso 1 1 calc R
C12 C 0.5526(9) 0.5489(10) 0.1396(3) 0.035(3) Uani 1 1 d .
H12A H 0.5655 0.5334 0.1623 0.042 Uiso 1 1 calc R
H12B H 0.4802 0.5285 0.1379 0.042 Uiso 1 1 calc R
C13 C 0.5376(8) 0.4929(9) 0.0824(3) 0.032(3) Uani 1 1 d .
H13A H 0.5180 0.5457 0.0820 0.038 Uiso 1 1 calc R
H13B H 0.4756 0.4269 0.0786 0.038 Uiso 1 1 calc R
C14 C 0.6113(8) 0.5128(9) 0.0541(3) 0.028(3) Uani 1 1 d .
H14A H 0.6190 0.4527 0.0507 0.033 Uiso 1 1 calc R
H14B H 0.5842 0.5250 0.0334 0.033 Uiso 1 1 calc R
Cl1 Cl 0.9015(2) 0.6443(2) 0.12806(7) 0.0319(8) Uani 1 1 d .
Cu1 Cu 0.73266(10) 0.56417(10) 0.11373(3) 0.0224(5) Uani 1 1 d .
F1 F 0.2811(8) 0.5695(7) 0.1440(2) 0.074(3) Uani 1 1 d .
F2 F 0.9313(14) 0.9089(12) 0.0254(5) 0.109(7) Uani 0.60 1 d P
F2A F 0.921(2) 0.9984(19) 0.0747(7) 0.103(10) Uani 0.40 1 d P
N1 N 0.6667 0.3333 -0.0525(4) 0.023(4) Uani 1 3 d S
N2 N 0.7124(7) 0.6032(7) 0.0618(2) 0.025(2) Uani 1 1 d .
N3 N 0.7230(7) 0.6870(7) 0.1240(2) 0.025(2) Uani 1 1 d .
H3A H 0.7650 0.7198 0.1419 0.030 Uiso 1 1 calc R
N4 N 0.5773(6) 0.4916(7) 0.1151(2) 0.023(2) Uani 1 1 d .
H4 H 0.5515 0.4252 0.1221 0.027 Uiso 1 1 calc R
O1 O 0.7387(6) 0.4451(5) 0.1022(2) 0.036(2) Uani 1 1 d .
O2 O 0.6667 0.3333 0.1537(4) 0.075(6) Uani 1 3 d S
O1S O 0.0207(15) 0.8822(15) 0.1354(5) 0.053(5) Uiso 0.50 1 d P
O2S O 1.0000 1.0000 0.0893(15) 0.031(14) Uiso 0.25 3 d SP
P1 P 0.3333 0.6667 0.1667 0.036(2) Uani 1 6 d S
P2 P 1.0000 1.0000 0.0497(4) 0.023(3) Uani 0.38 3 d SP
P2A P 1.0000 1.0000 0.0000 0.034(8) Uani 0.24 6 d SP

loop_
_atom_site_aniso_label
_atom_site_aniso_U_11
_atom_site_aniso_U_22
_atom_site_aniso_U_33
_atom_site_aniso_U_23
_atom_site_aniso_U_13
_atom_site_aniso_U_12
As1 0.0525(12) 0.0525(12) 0.099(3) 0.000 0.000 0.0263(6)
C1 0.042(8) 0.037(8) 0.028(7) -0.003(6) -0.009(6) 0.020(7)
C2 0.039(8) 0.037(8) 0.023(7) 0.009(6) 0.011(6) 0.018(6)
C3 0.059(9) 0.033(8) 0.035(8) 0.014(6) 0.014(7) 0.031(7)
C4 0.026(6) 0.022(6) 0.033(7) 0.006(5) 0.004(5) 0.019(5)
C5 0.020(6) 0.026(7) 0.038(8) -0.004(6) 0.003(6) 0.006(5)
C6 0.027(7) 0.035(8) 0.049(9) 0.017(7) 0.017(6) 0.018(6)
C7 0.029(7) 0.035(8) 0.032(7) 0.006(6) 0.008(6) 0.011(6)
C8 0.024(7) 0.049(8) 0.027(7) 0.001(6) 0.002(5) 0.024(6)
C9 0.018(6) 0.026(6) 0.030(7) 0.002(5) 0.008(5) 0.009(5)
C10 0.026(7) 0.010(6) 0.041(7) 0.000(5) -0.005(5) 0.007(5)
C11 0.037(8) 0.034(7) 0.033(7) -0.007(6) -0.002(6) 0.021(6)
C12 0.028(7) 0.050(9) 0.032(7) 0.007(6) 0.009(6) 0.023(7)
C13 0.018(6) 0.025(7) 0.052(8) -0.006(6) -0.002(6) 0.011(6)
C14 0.022(6) 0.028(7) 0.036(7) -0.008(6) -0.002(5) 0.013(6)
Cl1 0.0256(16) 0.0359(18) 0.0345(17) -0.0096(14) -0.0065(13) 0.0155(14)
Cu1 0.0191(8) 0.0164(8) 0.0308(9) -0.0014(6) -0.0014(6) 0.0080(6)
F1 0.116(8) 0.059(6) 0.029(5) -0.007(4) -0.010(5) 0.029(6)
F2 0.105(15) 0.045(10) 0.099(14) -0.005(9) -0.032(12) -0.021(10)
F2A 0.13(3) 0.066(17) 0.12(2) 0.001(16) 0.07(2) 0.051(18)
N1 0.024(6) 0.024(6) 0.020(9) 0.000 0.000 0.012(3)
N2 0.019(5) 0.023(5) 0.031(6) -0.008(4) -0.004(4) 0.011(4)
N3 0.025(5) 0.020(5) 0.034(6) 0.000(4) 0.004(4) 0.014(4)
N4 0.019(5) 0.019(5) 0.034(6) 0.004(4) 0.005(4) 0.012(4)
O1 0.019(4) 0.010(4) 0.076(7) 0.003(4) 0.001(4) 0.005(4)
O2 0.098(10) 0.098(10) 0.029(10) 0.000 0.000 0.049(5)
P1 0.045(3) 0.045(3) 0.017(4) 0.000 0.000 0.0225(16)
P2 0.017(4) 0.017(4) 0.035(8) 0.000 0.000 0.009(2)
P2A 0.027(11) 0.027(11) 0.05(2) 0.000 0.000 0.014(6)

loop_
_atom_type_symbol
_atom_type_description
_atom_type_scat_dispersion_real
_atom_type_scat_dispersion_imag
_atom_type_scat_source
C C 0.0033 0.0016 'International Tables Vol C Tables 4.2.6.8 and 6.1.1.4'
H H 0.0000 0.0000 'International Tables Vol C Tables 4.2.6.8 and 6.1.1.4'
N N 0.0061 0.0033 'International Tables Vol C Tables 4.2.6.8 and 6.1.1.4'
O O 0.0106 0.0060 'International Tables Vol C Tables 4.2.6.8 and 6.1.1.4'
F F 0.0171 0.0103 'International Tables Vol C Tables 4.2.6.8 and 6.1.1.4'
P P 0.1023 0.0942 'International Tables Vol C Tables 4.2.6.8 and 6.1.1.4'
Cl Cl 0.1484 0.1585 'International Tables Vol C Tables 4.2.6.8 and 6.1.1.4'
Cu Cu 0.3201 1.2651 'International Tables Vol C Tables 4.2.6.8 and 6.1.1.4'
As As 0.0499 2.0058 'International Tables Vol C Tables 4.2.6.8 and 6.1.1.4'

loop_
_geom_angle_atom_site_label_1
_geom_angle_atom_site_label_2
_geom_angle_atom_site_label_3
_geom_angle
_geom_angle_site_symmetry_1
_geom_angle_site_symmetry_3
O1 As1 O1 111.8(3) 3_665 .
O1 As1 O1 111.8(3) 3_665 2_655
O1 As1 O1 111.8(3) . 2_655
O1 As1 O2 107.0(4) 3_665 .
O1 As1 O2 107.0(4) . .
O1 As1 O2 107.0(4) 2_655 .
N1 C1 C2 111.5(10) . .
N1 C1 H1A 109.3 . .
C2 C1 H1A 109.3 . .
N1 C1 H1B 109.3 . .
C2 C1 H1B 109.3 . .
H1A C1 H1B 108.0 . .
C7 C2 C3 117.4(12) . .
C7 C2 C1 120.3(11) . .
C3 C2 C1 122.3(11) . .
C4 C3 C2 124.1(12) . .
C4 C3 H3 118.0 . .
C2 C3 H3 118.0 . .
C3 C4 C5 117.3(11) . .
C3 C4 C8 121.8(11) . .
C5 C4 C8 120.8(11) . .
C6 C5 C4 119.4(12) . .
C6 C5 H5 120.3 . .
C4 C5 H5 120.3 . .
C7 C6 C5 122.0(12) . .
C7 C6 H6 119.0 . .
C5 C6 H6 119.0 . .
C6 C7 C2 119.5(12) . .
C6 C7 H7 120.2 . .
C2 C7 H7 120.2 . .
N2 C8 C4 114.3(9) . .
N2 C8 H8A 108.7 . .
C4 C8 H8A 108.7 . .
N2 C8 H8B 108.7 . .
C4 C8 H8B 108.7 . .
H8A C8 H8B 107.6 . .
N2 C9 C10 110.0(9) . .
N2 C9 H9A 109.7 . .
C10 C9 H9A 109.7 . .
N2 C9 H9B 109.7 . .
C10 C9 H9B 109.7 . .
H9A C9 H9B 108.2 . .
N3 C10 C9 110.8(9) . .
N3 C10 H10A 109.5 . .
C9 C10 H10A 109.5 . .
N3 C10 H10B 109.5 . .
C9 C10 H10B 109.5 . .
H10A C10 H10B 108.1 . .
N3 C11 C12 110.0(9) . .
N3 C11 H11A 109.7 . .
C12 C11 H11A 109.7 . .
N3 C11 H11B 109.7 . .
C12 C11 H11B 109.7 . .
H11A C11 H11B 108.2 . .
N4 C12 C11 109.4(9) . .
N4 C12 H12A 109.8 . .
C11 C12 H12A 109.8 . .
N4 C12 H12B 109.8 . .
C11 C12 H12B 109.8 . .
H12A C12 H12B 108.2 . .
N4 C13 C14 114.3(9) . .
N4 C13 H13A 108.7 . .
C14 C13 H13A 108.7 . .
N4 C13 H13B 108.7 . .
C14 C13 H13B 108.7 . .
H13A C13 H13B 107.6 . .
N2 C14 C13 110.2(9) . .
N2 C14 H14A 109.6 . .
C13 C14 H14A 109.6 . .
N2 C14 H14B 109.6 . .
C13 C14 H14B 109.6 . .
H14A C14 H14B 108.1 . .
O1 Cu1 N3 177.7(4) . .
O1 Cu1 N4 94.9(3) . .
N3 Cu1 N4 83.9(4) . .
O1 Cu1 N2 95.9(4) . .
N3 Cu1 N2 82.0(4) . .
N4 Cu1 N2 83.8(3) . .
O1 Cu1 Cl1 89.6(2) . .
N3 Cu1 Cl1 92.2(3) . .
N4 Cu1 Cl1 164.0(3) . .
N2 Cu1 Cl1 111.1(2) . .
P2 F2 P2A 77.3(8) . .
O2S F2A P2 67(3) . .
C1 N1 C1 110.0(8) 2_655 3_665
C1 N1 C1 110.0(8) 2_655 .
C1 N1 C1 110.0(8) 3_665 .
C9 N2 C14 114.0(9) . .
C9 N2 C8 113.1(9) . .
C14 N2 C8 112.4(9) . .
C9 N2 Cu1 106.4(7) . .
C14 N2 Cu1 99.4(7) . .
C8 N2 Cu1 110.5(7) . .
C10 N3 C11 112.8(9) . .
C10 N3 Cu1 106.7(7) . .
C11 N3 Cu1 112.6(7) . .
C10 N3 H3A 108.2 . .
C11 N3 H3A 108.2 . .
Cu1 N3 H3A 108.2 . .
C13 N4 C12 111.5(9) . .
C13 N4 Cu1 110.2(7) . .
C12 N4 Cu1 105.3(7) . .
C13 N4 H4 109.9 . .
C12 N4 H4 109.9 . .
Cu1 N4 H4 109.9 . .
As1 O1 Cu1 128.3(5) . .
F2A O2S F2A 102(3) 3_675 2_765
F2A O2S F2A 102(3) 3_675 .
F2A O2S F2A 102(3) 2_765 .
F2A O2S P2 64(3) 3_675 .
F2A O2S P2 64(3) 2_765 .
F2A O2S P2 64(3) . .
F1 P1 F1 179.996(4) 3_565 15
F1 P1 F1 89.8(4) 3_565 .
F1 P1 F1 90.2(4) 15 .
F1 P1 F1 89.8(4) 3_565 2_665
F1 P1 F1 90.2(4) 15 2_665
F1 P1 F1 89.8(4) . 2_665
F1 P1 F1 90.2(4) 3_565 13_565
F1 P1 F1 89.8(4) 15 13_565
F1 P1 F1 180.0(5) . 13_565
F1 P1 F1 90.2(4) 2_665 13_565
F1 P1 F1 90.2(4) 3_565 14_455
F1 P1 F1 89.8(4) 15 14_455
F1 P1 F1 90.2(4) . 14_455
F1 P1 F1 179.997(2) 2_665 14_455
F1 P1 F1 89.7(4) 13_565 14_455
F2A P2 F2A 83(2) 3_675 .
F2A P2 F2A 83(2) 3_675 2_765
F2A P2 F2A 83(2) . 2_765
F2A P2 F2 102.6(14) 3_675 3_675
F2A P2 F2 89.5(14) . 3_675
F2A P2 F2 169.9(13) 2_765 3_675
F2A P2 F2 169.9(13) 3_675 .
F2A P2 F2 102.6(14) . .
F2A P2 F2 89.5(14) 2_765 .
F2 P2 F2 86.1(12) 3_675 .
F2A P2 F2 89.5(14) 3_675 2_765
F2A P2 F2 169.9(13) . 2_765
F2A P2 F2 102.6(14) 2_765 2_765
F2 P2 F2 86.1(12) 3_675 2_765
F2 P2 F2 86.1(12) . 2_765
F2A P2 O2S 49.7(14) 3_675 .
F2A P2 O2S 49.7(14) . .
F2A P2 O2S 49.7(14) 2_765 .
F2 P2 O2S 128.0(8) 3_675 .
F2 P2 O2S 128.0(8) . .
F2 P2 O2S 128.0(8) 2_765 .
F2A P2 P2A 130.3(14) 3_675 .
F2A P2 P2A 130.3(14) . .
F2A P2 P2A 130.3(14) 2_765 .
F2 P2 P2A 52.0(8) 3_675 .
F2 P2 P2A 52.0(8) . .
F2 P2 P2A 52.0(8) 2_765 .
O2S P2 P2A 180.000(4) . .
F2 P2A F2 84.1(9) 11_565 12_655
F2 P2A F2 95.9(9) 11_565 3_675
F2 P2A F2 180.0(16) 12_655 3_675
F2 P2A F2 84.1(9) 11_565 10_775
F2 P2A F2 84.1(9) 12_655 10_775
F2 P2A F2 95.9(9) 3_675 10_775
F2 P2A F2 95.9(9) 11_565 .
F2 P2A F2 95.9(9) 12_655 .
F2 P2A F2 84.1(9) 3_675 .
F2 P2A F2 180.0(11) 10_775 .
F2 P2A F2 180.0(11) 11_565 2_765
F2 P2A F2 95.9(9) 12_655 2_765
F2 P2A F2 84.1(9) 3_675 2_765
F2 P2A F2 95.9(9) 10_775 2_765
F2 P2A F2 84.1(9) . 2_765
F2 P2A P2 50.7(6) 11_565 10_775
F2 P2A P2 50.7(6) 12_655 10_775
F2 P2A P2 129.3(6) 3_675 10_775
F2 P2A P2 50.7(6) 10_775 10_775
F2 P2A P2 129.3(6) . 10_775
F2 P2A P2 129.3(6) 2_765 10_775
F2 P2A P2 129.3(6) 11_565 .
F2 P2A P2 129.3(6) 12_655 .
F2 P2A P2 50.7(6) 3_675 .
F2 P2A P2 129.3(6) 10_775 .
F2 P2A P2 50.7(6) . .
F2 P2A P2 50.7(6) 2_765 .
P2 P2A P2 180.000(1) 10_775 .

loop_
_geom_bond_atom_site_label_1
_geom_bond_atom_site_label_2
_geom_bond_distance
_geom_bond_site_symmetry_2
As1 O1 1.566(7) 3_665
As1 O1 1.566(7) .
As1 O1 1.566(7) 2_655
As1 O2 1.620(17) .
C1 N1 1.462(13) .
C1 C2 1.526(17) .
C1 H1A 0.9900 .
C1 H1B 0.9900 .
C2 C7 1.389(18) .
C2 C3 1.392(18) .
C3 C4 1.350(17) .
C3 H3 0.9500 .
C4 C5 1.410(16) .
C4 C8 1.521(16) .
C5 C6 1.373(18) .
C5 H5 0.9500 .
C6 C7 1.364(18) .
C6 H6 0.9500 .
C7 H7 0.9500 .
C8 N2 1.511(14) .
C8 H8A 0.9900 .
C8 H8B 0.9900 .
C9 N2 1.474(14) .
C9 C10 1.495(15) .
C9 H9A 0.9900 .
C9 H9B 0.9900 .
C10 N3 1.482(14) .
C10 H10A 0.9900 .
C10 H10B 0.9900 .
C11 N3 1.494(15) .
C11 C12 1.524(17) .
C11 H11A 0.9900 .
C11 H11B 0.9900 .
C12 N4 1.489(15) .
C12 H12A 0.9900 .
C12 H12B 0.9900 .
C13 N4 1.457(15) .
C13 C14 1.523(16) .
C13 H13A 0.9900 .
C13 H13B 0.9900 .
C14 N2 1.500(14) .
C14 H14A 0.9900 .
C14 H14B 0.9900 .
Cl1 Cu1 2.306(3) .
Cu1 O1 1.921(8) .
Cu1 N3 1.996(9) .
Cu1 N4 2.054(9) .
Cu1 N2 2.245(10) .
F1 P1 1.577(8) .
F2 P2 1.591(18) .
F2 P2A 1.622(18) .
F2A O2S 1.33(4) .
F2A P2 1.56(3) .
N1 C1 1.462(13) 2_655
N1 C1 1.462(13) 3_665
N3 H3A 0.9300 .
N4 H4 0.9300 .
O2S F2A 1.33(4) 3_675
O2S F2A 1.33(4) 2_765
O2S P2 1.60(6) .
P1 F1 1.577(8) 3_565
P1 F1 1.577(8) 15
P1 F1 1.577(8) 2_665
P1 F1 1.577(8) 13_565
P1 F1 1.577(8) 14_455
P2 F2A 1.56(3) 3_675
P2 F2A 1.56(3) 2_765
P2 F2 1.591(18) 3_675
P2 F2 1.591(18) 2_765
P2 P2A 2.007(14) .
P2A F2 1.622(18) 11_565
P2A F2 1.622(18) 12_655
P2A F2 1.622(18) 3_675
P2A F2 1.622(18) 10_775
P2A F2 1.622(18) 2_765
P2A P2 2.007(14) 10_775

loop_
_geom_hbond_atom_site_label_D
_geom_hbond_atom_site_label_H
_geom_hbond_atom_site_label_A
_geom_hbond_distance_DH
_geom_hbond_distance_HA
_geom_hbond_distance_DA
_geom_hbond_angle_DHA
_geom_hbond_site_symmetry_A
N4 H4 O1 0.93 2.19 2.912(12) 134.1 2_655

loop_
_geom_torsion_atom_site_label_1
_geom_torsion_atom_site_label_2
_geom_torsion_atom_site_label_3
_geom_torsion_atom_site_label_4
_geom_torsion
_geom_torsion_site_symmetry_1
_geom_torsion_site_symmetry_4
N1 C1 C2 C7 143.4(12) . .
N1 C1 C2 C3 -38.2(17) . .
C7 C2 C3 C4 2(2) . .
C1 C2 C3 C4 -176.2(12) . .
C2 C3 C4 C5 0.5(19) . .
C2 C3 C4 C8 177.8(11) . .
C3 C4 C5 C6 -0.2(17) . .
C8 C4 C5 C6 -177.6(10) . .
C4 C5 C6 C7 -3.0(18) . .
C5 C6 C7 C2 5.8(19) . .
C3 C2 C7 C6 -5.2(18) . .
C1 C2 C7 C6 173.2(11) . .
C3 C4 C8 N2 -89.0(14) . .
C5 C4 C8 N2 88.2(13) . .
N2 C9 C10 N3 -50.4(12) . .
N3 C11 C12 N4 -40.1(13) . .
N4 C13 C14 N2 -49.0(13) . .
C2 C1 N1 C1 168.8(10) . 2_655
C2 C1 N1 C1 -70.0(18) . 3_665
C10 C9 N2 C14 131.1(10) . .
C10 C9 N2 C8 -99.0(11) . .
C10 C9 N2 Cu1 22.5(10) . .
C13 C14 N2 C9 -65.2(12) . .
C13 C14 N2 C8 164.5(9) . .
C13 C14 N2 Cu1 47.5(10) . .
C4 C8 N2 C9 -77.8(12) . .
C4 C8 N2 C14 53.0(13) . .
C4 C8 N2 Cu1 163.1(8) . .
O1 Cu1 N2 C9 -176.9(7) . .
N3 Cu1 N2 C9 4.1(7) . .
N4 Cu1 N2 C9 88.8(7) . .
Cl1 Cu1 N2 C9 -85.1(6) . .
O1 Cu1 N2 C14 64.5(6) . .
N3 Cu1 N2 C14 -114.4(7) . .
N4 Cu1 N2 C14 -29.8(6) . .
Cl1 Cu1 N2 C14 156.3(5) . .
O1 Cu1 N2 C8 -53.8(8) . .
N3 Cu1 N2 C8 127.3(8) . .
N4 Cu1 N2 C8 -148.1(8) . .
Cl1 Cu1 N2 C8 38.0(8) . .
C9 C10 N3 C11 -71.2(11) . .
C9 C10 N3 Cu1 52.9(10) . .
C12 C11 N3 C10 134.2(10) . .
C12 C11 N3 Cu1 13.3(12) . .
O1 Cu1 N3 C10 -56(9) . .
N4 Cu1 N3 C10 -114.2(7) . .
N2 Cu1 N3 C10 -29.6(7) . .
Cl1 Cu1 N3 C10 81.4(7) . .
O1 Cu1 N3 C11 68(9) . .
N4 Cu1 N3 C11 10.1(8) . .
N2 Cu1 N3 C11 94.7(8) . .
Cl1 Cu1 N3 C11 -154.3(7) . .
C14 C13 N4 C12 136.0(10) . .
C14 C13 N4 Cu1 19.4(12) . .
C11 C12 N4 C13 -73.0(12) . .
C11 C12 N4 Cu1 46.5(10) . .
O1 Cu1 N4 C13 -88.9(7) . .
N3 Cu1 N4 C13 89.1(7) . .
N2 Cu1 N4 C13 6.6(7) . .
Cl1 Cu1 N4 C13 165.5(8) . .
O1 Cu1 N4 C12 150.8(7) . .
N3 Cu1 N4 C12 -31.2(7) . .
N2 Cu1 N4 C12 -113.8(7) . .
Cl1 Cu1 N4 C12 45.1(14) . .
O1 As1 O1 Cu1 -172.6(4) 3_665 .
O1 As1 O1 Cu1 61.1(11) 2_655 .
O2 As1 O1 Cu1 -55.7(6) . .
N3 Cu1 O1 As1 -93(9) . .
N4 Cu1 O1 As1 -35.1(7) . .
N2 Cu1 O1 As1 -119.4(7) . .
Cl1 Cu1 O1 As1 129.4(6) . .
P2 F2A O2S F2A 52(3) . 3_675
P2 F2A O2S F2A -52(3) . 2_765
O2S F2A P2 F2A -41.7(8) . 3_675
O2S F2A P2 F2A 41.7(8) . 2_765
O2S F2A P2 F2 -144.6(12) . 3_675
O2S F2A P2 F2 129.5(11) . .
O2S F2A P2 F2 -80(10) . 2_765
O2S F2A P2 P2A 180.000(9) . .
P2A F2 P2 F2A -108(10) . 3_675
P2A F2 P2 F2A 131.8(14) . .
P2A F2 P2 F2A -145.9(13) . 2_765
P2A F2 P2 F2 43.2(5) . 3_675
P2A F2 P2 F2 -43.2(5) . 2_765
P2A F2 P2 O2S 180.000(4) . .
F2A O2S P2 F2A -120.000(7) 2_765 3_675
F2A O2S P2 F2A 120.000(6) . 3_675
F2A O2S P2 F2A -120.000(5) 3_675 .
F2A O2S P2 F2A 120.000(7) 2_765 .
F2A O2S P2 F2A 120.000(10) 3_675 2_765
F2A O2S P2 F2A -120.000(11) . 2_765
F2A O2S P2 F2 -72.6(16) 3_675 3_675
F2A O2S P2 F2 167.4(16) 2_765 3_675
F2A O2S P2 F2 47.4(16) . 3_675
F2A O2S P2 F2 167.4(16) 3_675 .
F2A O2S P2 F2 47.4(16) 2_765 .
F2A O2S P2 F2 -72.6(16) . .
F2A O2S P2 F2 47.4(16) 3_675 2_765
F2A O2S P2 F2 -72.6(16) 2_765 2_765
F2A O2S P2 F2 167.4(16) . 2_765
F2A O2S P2 P2A 178(100) 3_675 .
F2A O2S P2 P2A 58(34) 2_765 .
F2A O2S P2 P2A -62(34) . .
P2 F2 P2A F2 -137.7(4) . 11_565
P2 F2 P2A F2 137.7(4) . 12_655
P2 F2 P2A F2 -42.3(4) . 3_675
P2 F2 P2A F2 0(100) . 10_775
P2 F2 P2A F2 42.3(4) . 2_765
P2 F2 P2A P2 180.000(3) . 10_775
F2A P2 P2A F2 -132.6(16) 3_675 11_565
F2A P2 P2A F2 -12.6(16) . 11_565
F2A P2 P2A F2 107.4(16) 2_765 11_565
F2 P2 P2A F2 -60.000(2) 3_675 11_565
F2 P2 P2A F2 60.000(1) . 11_565
F2 P2 P2A F2 180.0 2_765 11_565
O2S P2 P2A F2 50(100) . 11_565
F2A P2 P2A F2 107.4(16) 3_675 12_655
F2A P2 P2A F2 -132.6(16) . 12_655
F2A P2 P2A F2 -12.6(16) 2_765 12_655
F2 P2 P2A F2 180.000(4) 3_675 12_655
F2 P2 P2A F2 -60.000(5) . 12_655
F2 P2 P2A F2 60.000(6) 2_765 12_655
O2S P2 P2A F2 -70(100) . 12_655
F2A P2 P2A F2 -72.6(16) 3_675 3_675
F2A P2 P2A F2 47.4(16) . 3_675
F2A P2 P2A F2 167.4(16) 2_765 3_675
F2 P2 P2A F2 120.000(10) . 3_675
F2 P2 P2A F2 -120.000(9) 2_765 3_675
O2S P2 P2A F2 110(100) . 3_675
F2A P2 P2A F2 -12.6(16) 3_675 10_775
F2A P2 P2A F2 107.4(16) . 10_775
F2A P2 P2A F2 -132.6(16) 2_765 10_775
F2 P2 P2A F2 60.000(3) 3_675 10_775
F2 P2 P2A F2 180.000(3) . 10_775
F2 P2 P2A F2 -60.000(3) 2_765 10_775
O2S P2 P2A F2 170(100) . 10_775
F2A P2 P2A F2 167.4(16) 3_675 .
F2A P2 P2A F2 -72.6(16) . .
F2A P2 P2A F2 47.4(16) 2_765 .
F2 P2 P2A F2 -120.000(2) 3_675 .
F2 P2 P2A F2 120.000(3) 2_765 .
O2S P2 P2A F2 -10(100) . .
F2A P2 P2A F2 47.4(16) 3_675 2_765
F2A P2 P2A F2 167.4(16) . 2_765
F2A P2 P2A F2 -72.6(16) 2_765 2_765
F2 P2 P2A F2 120.000(2) 3_675 2_765
F2 P2 P2A F2 -120.000(2) . 2_765
O2S P2 P2A F2 -130(100) . 2_765
F2A P2 P2A P2 0(100) 3_675 10_775
F2A P2 P2A P2 0(57) . 10_775
F2A P2 P2A P2 0(100) 2_765 10_775
F2 P2 P2A P2 0.0(7) 3_675 10_775
F2 P2 P2A P2 0(100) . 10_775
F2 P2 P2A P2 0(100) 2_765 10_775
O2S P2 P2A P2 0.0 . 10_775
